data_7712470
loop_
_publ_author_name
'Nov\'ak, Miroslav'
'Turek, Jan'
'Milasheuskaya, Yaraslava'
'Sykov\'a, Miriam'
'Dost\'al, Libor'
'Stalmans, Jesse'
'R\%u\<zi\<ckov\'a, Zde\<nka'
'Jurkschat, Klaus'
'Jambor, Roman'

_publ_section_title
;
 Tin(ii) cations stabilized by non-symmetric N,N&#x2032;,O-chelating
 ligands: synthesis and stability
;
_journal_issue 9
_journal_name_full 'Dalton Transactions'
_journal_page_first 2749
_journal_page_last 2761
_journal_paper_doi 10.1039/D2DT03563D
_journal_volume 52
_journal_year 2023
_chemical_formula_moiety 'C21 H28 Cl3 N2 O3 P Sn2, C H2 Cl2'
_chemical_formula_sum 'C22 H30 Cl5 N2 O3 P Sn2'
_chemical_formula_weight 816.08
_space_group_crystal_system triclinic
_space_group_IT_number 2
_space_group_name_Hall '-P 1'
_space_group_name_H-M_alt 'P -1'
_atom_sites_solution_hydrogens geom
_audit_creation_method SHELXL-97
_audit_update_record
;
2022-06-27 deposited with the CCDC.	2023-02-03 downloaded from the CCDC.
;
_cell_angle_alpha 91.567(2)
_cell_angle_beta 97.8030(10)
_cell_angle_gamma 108.514(2)
_cell_formula_units_Z 2
_cell_length_a 8.9021(5)
_cell_length_b 12.8588(5)
_cell_length_c 13.7649(5)
_cell_measurement_reflns_used 47715
_cell_measurement_temperature 150(2)
_cell_measurement_theta_max 27.5
_cell_measurement_theta_min 1
_cell_volume 1476.12(12)
_computing_cell_refinement 'APEX3 v2016.5-0 (Bruker AXS)'
_computing_data_collection 'Bruker Instrument Service vV6.2.3'
_computing_data_reduction 'SAINT V8.37A (Bruker AXS Inc., 2015)'
_computing_molecular_graphics 'Platon (Spek, 2009)'
_computing_publication_material 'Platon (Spek, 2009)'
_computing_structure_refinement 'SHELXL-2014/7 (Sheldrick, 2014)'
_computing_structure_solution 'XT, VERSION 2014/5'
_diffrn_ambient_temperature 150(2)
_diffrn_detector_area_resol_mean 10.4167
_diffrn_measured_fraction_theta_full 0.999
_diffrn_measured_fraction_theta_max 0.996
_diffrn_measurement_device_type 'Bruker D8 - Venture'
_diffrn_measurement_method '\f and \w scans to fill the Ewald sphere'
_diffrn_radiation_type MoK\a
_diffrn_radiation_wavelength 0.71073
_diffrn_reflns_av_R_equivalents 0.0798
_diffrn_reflns_av_unetI/netI 0.0443
_diffrn_reflns_Laue_measured_fraction_full 0.999
_diffrn_reflns_Laue_measured_fraction_max 0.996
_diffrn_reflns_limit_h_max 11
_diffrn_reflns_limit_h_min -11
_diffrn_reflns_limit_k_max 16
_diffrn_reflns_limit_k_min -16
_diffrn_reflns_limit_l_max 17
_diffrn_reflns_limit_l_min -17
_diffrn_reflns_number 47685
_diffrn_reflns_point_group_measured_fraction_full 0.999
_diffrn_reflns_point_group_measured_fraction_max 0.996
_diffrn_reflns_theta_full 25.242
_diffrn_reflns_theta_max 27.589
_diffrn_reflns_theta_min 2.329
_diffrn_source 'sealed X-ray tube'
_exptl_absorpt_coefficient_mu 2.226
_exptl_absorpt_correction_T_max 0.7456
_exptl_absorpt_correction_T_min 0.5408
_exptl_absorpt_correction_type multi-scan
_exptl_absorpt_process_details
;
SADABS-2016/2 - Bruker AXS area detector
scaling and absorption correction
;
_exptl_crystal_colour yellow
_exptl_crystal_density_diffrn 1.836
_exptl_crystal_description plate
_exptl_crystal_F_000 800
_exptl_crystal_size_max 0.412
_exptl_crystal_size_mid 0.154
_exptl_crystal_size_min 0.046
_refine_diff_density_max 1.257
_refine_diff_density_min -2.195
_refine_diff_density_rms 0.176
_refine_ls_extinction_method none
_refine_ls_goodness_of_fit_ref 1.007
_refine_ls_hydrogen_treatment constr
_refine_ls_matrix_type full
_refine_ls_number_parameters 342
_refine_ls_number_reflns 6807
_refine_ls_number_restraints 322
_refine_ls_restrained_S_all 1.011
_refine_ls_R_factor_all 0.0751
_refine_ls_R_factor_gt 0.0503
_refine_ls_shift/su_max 0.000
_refine_ls_shift/su_mean 0.000
_refine_ls_structure_factor_coef Fsqd
_refine_ls_weighting_details 'w=1/[\s^2^(Fo^2^)+(0.0748P)^2^+7.7830P] where P=(Fo^2^+2Fc^2^)/3'
_refine_ls_weighting_scheme calc
_refine_ls_wR_factor_gt 0.1270
_refine_ls_wR_factor_ref 0.1441
_reflns_Friedel_coverage 0.000
_reflns_number_gt 5192
_reflns_number_total 6807
_reflns_threshold_expression 'I > 2\s(I)'
_cod_data_source_file d2dt03563d4.cif
_cod_data_source_block 12
_cod_database_code 7712470
_shelx_shelxl_version_number 2014/7
_shelx_space_group_comment
;
The symmetry employed for this shelxl refinement is uniquely defined
by the following loop, which should always be used as a source of
symmetry information in preference to the above space-group names.
They are only intended as comments.
;
_exptl_absorpt_special_details
;
The ratio of minimum to maximum
apparent transmission was 0.725
;

loop_
_space_group_symop_operation_xyz
'x, y, z'
'-x, -y, -z'

loop_
_atom_site_label
_atom_site_type_symbol
_atom_site_fract_x
_atom_site_fract_y
_atom_site_fract_z
_atom_site_U_iso_or_equiv
_atom_site_adp_type
_atom_site_occupancy
_atom_site_site_symmetry_order
_atom_site_calc_flag
_atom_site_refinement_flags_posn
_atom_site_refinement_flags_adp
_atom_site_refinement_flags_occupancy
_atom_site_disorder_assembly
_atom_site_disorder_group
Sn1 Sn 0.39159(4) 0.49082(3) 0.84307(3) 0.02220(12) Uani 1 1 d . U . . .
Cl1 Cl 0.66711(16) 0.56969(11) 0.93521(9) 0.0246(3) Uani 1 1 d . U . . .
P1 P 0.4827(2) 0.27835(12) 0.75692(11) 0.0320(4) Uani 1 1 d . U . . .
O1 O 0.4163(6) 0.3241(3) 0.8360(3) 0.0316(9) Uani 1 1 d . U . . .
N1 N 0.5359(6) 0.4857(4) 0.7081(3) 0.0245(10) Uani 1 1 d . U . . .
C1 C 0.5638(8) 0.3923(5) 0.6836(4) 0.0315(13) Uani 1 1 d . U . . .
Cl2 Cl 0.1391(2) 0.34431(14) 0.63505(12) 0.0410(4) Uani 1 1 d . U . . .
O2 O 0.3671(6) 0.1845(3) 0.6886(3) 0.0435(11) Uani 1 1 d . U . . .
N2 N 0.4782(5) 0.6727(4) 0.7571(3) 0.0219(9) Uani 1 1 d . U . . .
C2 C 0.5906(6) 0.5746(4) 0.6567(4) 0.0222(10) Uani 1 1 d . U . . .
O3 O 0.6245(6) 0.2380(3) 0.7986(3) 0.0375(10) Uani 1 1 d . U . . .
Cl3 Cl 0.1638(2) 0.13454(13) 0.46737(11) 0.0402(4) Uani 1 1 d . U . . .
C3 C 0.6728(8) 0.5712(5) 0.5792(4) 0.0308(13) Uani 1 1 d . U . . .
H3 H 0.7104 0.6347 0.5441 0.037 Uiso 1 1 calc R U . . .
C4 C 0.7001(10) 0.4753(5) 0.5528(5) 0.0445(18) Uani 1 1 d . U . . .
H4 H 0.7548 0.4714 0.4988 0.053 Uiso 1 1 calc R U . . .
Sn2 Sn 0.1245(8) 0.1411(5) 0.6403(3) 0.0310(7) Uani 0.67(4) 1 d . U P A 1
Cl4 Cl 0.4928(12) 0.9693(8) 0.6052(6) 0.1174(13) Uani 0.547(6) 1 d . U P B 1
Cl5 Cl 0.6978(11) 1.1077(7) 0.5736(6) 0.1174(13) Uani 0.547(6) 1 d D U P B 1
C17 C 0.0067(18) 0.6012(16) 0.7572(12) 0.041(4) Uani 0.49(3) 1 d . U P C 1
H17A H 0.0340 0.5925 0.8273 0.061 Uiso 0.49(3) 1 calc R U P C 1
H17B H -0.0700 0.6419 0.7490 0.061 Uiso 0.49(3) 1 calc R U P C 1
H17C H -0.0413 0.5286 0.7216 0.061 Uiso 0.49(3) 1 calc R U P C 1
Sn2A Sn 0.090(2) 0.1521(7) 0.6302(10) 0.0328(16) Uani 0.33(4) 1 d . U P A 2
Cl4A Cl 0.3928(14) 0.9115(9) 0.5611(8) 0.1174(13) Uani 0.453(6) 1 d . U P B 2
Cl5A Cl 0.6597(13) 1.0819(9) 0.6092(7) 0.1174(13) Uani 0.453(6) 1 d D U P B 2
C17A C 0.0038(15) 0.672(2) 0.7739(12) 0.053(6) Uani 0.51(3) 1 d . U P C 2
H17D H 0.0278 0.6634 0.8442 0.079 Uiso 0.51(3) 1 calc R U P C 2
H17E H -0.0095 0.7445 0.7653 0.079 Uiso 0.51(3) 1 calc R U P C 2
H17F H -0.0954 0.6145 0.7453 0.079 Uiso 0.51(3) 1 calc R U P C 2
C5 C 0.6459(10) 0.3838(6) 0.6069(5) 0.0470(19) Uani 1 1 d . U . . .
H5 H 0.6651 0.3171 0.5914 0.056 Uiso 1 1 calc R U . . .
C6 C 0.5565(6) 0.6734(4) 0.6863(4) 0.0224(10) Uani 1 1 d . U . . .
H6 H 0.5928 0.7382 0.6529 0.027 Uiso 1 1 calc R U . . .
C7 C 0.4446(7) 0.7693(5) 0.7873(5) 0.0294(12) Uani 1 1 d . U . . .
C8 C 0.5676(9) 0.8597(5) 0.8366(5) 0.0347(13) Uani 1 1 d . U . . .
C9 C 0.5253(13) 0.9521(7) 0.8622(7) 0.064(2) Uani 1 1 d . U . . .
H9 H 0.6046 1.0157 0.8954 0.077 Uiso 1 1 calc R U . . .
C10 C 0.3671(15) 0.9504(9) 0.8389(8) 0.080(3) Uani 1 1 d . U . . .
H10 H 0.3409 1.0145 0.8539 0.097 Uiso 1 1 calc R U . . .
C11 C 0.2527(14) 0.8614(10) 0.7963(8) 0.080(3) Uani 1 1 d . U . . .
H11 H 0.1456 0.8624 0.7842 0.096 Uiso 1 1 calc R U . . .
C12 C 0.2845(9) 0.7659(7) 0.7686(6) 0.0529(17) Uani 1 1 d . U . . .
C13 C 0.7384(8) 0.8613(5) 0.8642(5) 0.0336(13) Uani 1 1 d . U . . .
H13 H 0.7422 0.7872 0.8430 0.040 Uiso 1 1 calc R U . . .
C14 C 0.7904(11) 0.8787(6) 0.9764(5) 0.055(2) Uani 1 1 d . U . . .
H14A H 0.8993 0.8754 0.9926 0.082 Uiso 1 1 calc R U . . .
H14B H 0.7167 0.8210 1.0083 0.082 Uiso 1 1 calc R U . . .
H14C H 0.7882 0.9508 0.9998 0.082 Uiso 1 1 calc R U . . .
C22 C 0.476(2) 1.0393(13) 0.5186(12) 0.126(4) Uani 1 1 d . U . . .
H22A H 0.3652 1.0366 0.4927 0.151 Uiso 1 1 calc R U . B 1
H22B H 0.5536 1.1147 0.5245 0.151 Uiso 1 1 calc R U . B 1
C15 C 0.8535(10) 0.9457(6) 0.8106(6) 0.0471(18) Uani 1 1 d . U . . .
H15A H 0.8217 0.9288 0.7394 0.071 Uiso 1 1 calc R U . . .
H15B H 0.9625 0.9433 0.8295 0.071 Uiso 1 1 calc R U . . .
H15C H 0.8506 1.0193 0.8283 0.071 Uiso 1 1 calc R U . . .
C16 C 0.1550(9) 0.6632(9) 0.7175(7) 0.066(2) Uani 1 1 d . U . . .
H16 H 0.2134 0.6085 0.7165 0.080 Uiso 1 1 calc R U . C 1
C18 C 0.1144(12) 0.6774(9) 0.6089(7) 0.071(3) Uani 1 1 d . U . . .
H18A H 0.2135 0.7039 0.5802 0.106 Uiso 1 1 calc R U . . .
H18B H 0.0567 0.7308 0.6012 0.106 Uiso 1 1 calc R U . . .
H18C H 0.0469 0.6065 0.5751 0.106 Uiso 1 1 calc R U . . .
C19 C 0.7554(9) 0.3090(5) 0.8739(5) 0.0375(14) Uani 1 1 d . U . . .
H19 H 0.7598 0.3871 0.8677 0.045 Uiso 1 1 calc R U . . .
C20 C 0.9075(12) 0.2979(8) 0.8513(8) 0.065(2) Uani 1 1 d . U . . .
H20A H 0.9183 0.3141 0.7829 0.098 Uiso 1 1 calc R U . . .
H20B H 0.9075 0.2226 0.8606 0.098 Uiso 1 1 calc R U . . .
H20C H 0.9976 0.3496 0.8953 0.098 Uiso 1 1 calc R U . . .
C21 C 0.7177(12) 0.2782(9) 0.9710(6) 0.071(3) Uani 1 1 d . U . . .
H21A H 0.6092 0.2787 0.9762 0.107 Uiso 1 1 calc R U . . .
H21B H 0.7948 0.3308 1.0214 0.107 Uiso 1 1 calc R U . . .
H21C H 0.7237 0.2043 0.9808 0.107 Uiso 1 1 calc R U . . .

loop_
_atom_site_aniso_label
_atom_site_aniso_U_11
_atom_site_aniso_U_22
_atom_site_aniso_U_33
_atom_site_aniso_U_23
_atom_site_aniso_U_13
_atom_site_aniso_U_12
Sn1 0.0227(2) 0.0236(2) 0.01762(19) 0.00268(14) 0.00483(14) 0.00286(14)
Cl1 0.0241(6) 0.0273(6) 0.0189(6) 0.0019(5) 0.0021(5) 0.0037(5)
P1 0.0514(10) 0.0166(7) 0.0227(7) -0.0007(5) 0.0097(7) 0.0024(7)
O1 0.050(3) 0.0195(18) 0.023(2) 0.0023(15) 0.0115(18) 0.0043(17)
N1 0.030(2) 0.0195(19) 0.016(2) -0.0019(15) 0.0028(18) -0.0025(17)
C1 0.052(4) 0.019(2) 0.019(2) -0.0042(19) 0.010(2) 0.004(2)
Cl2 0.0495(10) 0.0393(8) 0.0277(8) -0.0049(6) 0.0135(7) 0.0029(7)
O2 0.065(3) 0.020(2) 0.035(2) -0.0067(17) 0.001(2) 0.002(2)
N2 0.019(2) 0.028(2) 0.018(2) 0.0085(16) 0.0019(16) 0.0076(17)
C2 0.023(2) 0.022(2) 0.015(2) -0.0010(17) -0.0014(19) -0.0005(19)
O3 0.056(3) 0.025(2) 0.030(2) -0.0010(17) 0.0096(19) 0.0114(19)
Cl3 0.0605(11) 0.0304(7) 0.0250(7) -0.0027(6) 0.0131(7) 0.0058(7)
C3 0.039(3) 0.024(3) 0.022(3) -0.003(2) 0.013(2) -0.003(2)
C4 0.072(5) 0.033(3) 0.027(3) -0.002(2) 0.027(3) 0.007(3)
Sn2 0.0362(13) 0.0259(10) 0.0207(6) 0.0024(6) 0.0062(7) -0.0051(7)
Cl4 0.148(4) 0.134(3) 0.099(3) 0.055(2) 0.059(2) 0.064(3)
Cl5 0.148(4) 0.134(3) 0.099(3) 0.055(2) 0.059(2) 0.064(3)
C17 0.039(5) 0.044(5) 0.039(5) 0.005(3) 0.007(3) 0.012(3)
Sn2A 0.048(4) 0.0218(13) 0.022(2) 0.0007(11) 0.015(2) -0.0016(17)
Cl4A 0.148(4) 0.134(3) 0.099(3) 0.055(2) 0.059(2) 0.064(3)
Cl5A 0.148(4) 0.134(3) 0.099(3) 0.055(2) 0.059(2) 0.064(3)
C17A 0.016(5) 0.097(15) 0.042(7) 0.022(7) 0.000(5) 0.014(6)
C5 0.080(5) 0.028(3) 0.032(3) -0.006(2) 0.026(3) 0.010(3)
C6 0.019(2) 0.024(2) 0.017(2) 0.0037(18) 0.0002(19) -0.001(2)
C7 0.035(3) 0.036(3) 0.032(3) 0.020(2) 0.022(2) 0.024(2)
C8 0.052(3) 0.026(3) 0.039(3) 0.012(2) 0.029(2) 0.019(2)
C9 0.115(6) 0.051(4) 0.065(5) 0.028(3) 0.067(4) 0.057(4)
C10 0.122(6) 0.083(5) 0.095(6) 0.063(4) 0.085(5) 0.083(4)
C11 0.090(5) 0.104(5) 0.101(6) 0.073(4) 0.073(5) 0.081(4)
C12 0.038(3) 0.078(4) 0.067(4) 0.054(3) 0.033(3) 0.039(3)
C13 0.048(3) 0.021(3) 0.032(3) -0.004(2) 0.013(2) 0.009(2)
C14 0.077(5) 0.037(4) 0.036(3) -0.006(3) 0.012(3) 0.000(4)
C22 0.128(4) 0.125(4) 0.124(4) 0.014(2) 0.021(2) 0.041(2)
C15 0.056(4) 0.037(3) 0.045(4) -0.002(3) 0.021(3) 0.004(3)
C16 0.027(3) 0.100(5) 0.085(5) 0.059(4) 0.016(3) 0.032(3)
C18 0.071(6) 0.098(7) 0.074(5) 0.039(5) 0.038(4) 0.055(5)
C19 0.047(3) 0.029(3) 0.035(3) -0.006(2) 0.011(3) 0.010(3)
C20 0.067(5) 0.071(6) 0.067(6) 0.003(5) 0.016(4) 0.033(4)
C21 0.073(6) 0.080(6) 0.033(4) -0.005(4) 0.005(3) -0.011(5)

loop_
_atom_type_symbol
_atom_type_description
_atom_type_scat_dispersion_real
_atom_type_scat_dispersion_imag
_atom_type_scat_source
C C 0.0033 0.0016 'International Tables Vol C Tables 4.2.6.8 and 6.1.1.4'
H H 0.0000 0.0000 'International Tables Vol C Tables 4.2.6.8 and 6.1.1.4'
Cl Cl 0.1484 0.1585 'International Tables Vol C Tables 4.2.6.8 and 6.1.1.4'
N N 0.0061 0.0033 'International Tables Vol C Tables 4.2.6.8 and 6.1.1.4'
O O 0.0106 0.0060 'International Tables Vol C Tables 4.2.6.8 and 6.1.1.4'
P P 0.1023 0.0942 'International Tables Vol C Tables 4.2.6.8 and 6.1.1.4'
Sn Sn -0.6537 1.4246 'International Tables Vol C Tables 4.2.6.8 and 6.1.1.4'

loop_
_geom_angle_atom_site_label_1
_geom_angle_atom_site_label_2
_geom_angle_atom_site_label_3
_geom_angle
_geom_angle_site_symmetry_1
_geom_angle_site_symmetry_3
_geom_angle_publ_flag
O1 Sn1 N1 74.32(15) . . ?
O1 Sn1 Cl1 90.92(13) . . ?
N1 Sn1 Cl1 82.14(12) . . ?
O1 Sn1 N2 139.49(15) . . ?
N1 Sn1 N2 65.23(15) . . ?
Cl1 Sn1 N2 81.91(10) . . ?
O1 P1 O2 117.1(3) . . ?
O1 P1 O3 112.5(3) . . ?
O2 P1 O3 106.1(3) . . ?
O1 P1 C1 105.8(3) . . ?
O2 P1 C1 108.1(3) . . ?
O3 P1 C1 106.8(3) . . ?
P1 O1 Sn1 125.2(2) . . ?
C1 N1 C2 119.1(5) . . ?
C1 N1 Sn1 119.2(4) . . ?
C2 N1 Sn1 121.7(4) . . ?
N1 C1 C5 122.2(6) . . ?
N1 C1 P1 115.0(4) . . ?
C5 C1 P1 122.8(5) . . ?
P1 O2 Sn2 132.5(4) . . ?
P1 O2 Sn2A 128.6(4) . . ?
C6 N2 C7 120.5(5) . . ?
C6 N2 Sn1 116.5(4) . . ?
C7 N2 Sn1 123.0(3) . . ?
N1 C2 C3 121.6(5) . . ?
N1 C2 C6 116.7(5) . . ?
C3 C2 C6 121.7(5) . . ?
C19 O3 P1 119.8(4) . . ?
C4 C3 C2 119.7(6) . . ?
C4 C3 H3 120.2 . . ?
C2 C3 H3 120.2 . . ?
C3 C4 C5 118.8(6) . . ?
C3 C4 H4 120.6 . . ?
C5 C4 H4 120.6 . . ?
O2 Sn2 Cl3 91.9(3) . . ?
O2 Sn2 Cl2 91.7(2) . . ?
Cl3 Sn2 Cl2 90.7(2) . . ?
C22 Cl4 C22 46.9(9) . 2_676 ?
C22 Cl5 C22 36.2(8) . 2_676 ?
C16 C17 H17A 109.5 . . ?
C16 C17 H17B 109.5 . . ?
H17A C17 H17B 109.5 . . ?
C16 C17 H17C 109.5 . . ?
H17A C17 H17C 109.5 . . ?
H17B C17 H17C 109.5 . . ?
Cl2 Sn2A O2 89.6(5) . . ?
Cl2 Sn2A Cl3 96.2(4) . . ?
O2 Sn2A Cl3 84.9(5) . . ?
C22 Cl4A C22 45.8(9) 2_676 . ?
C22 Cl4A Cl5A 51.3(7) 2_676 2_676 ?
C22 Cl4A Cl5A 65.2(7) . 2_676 ?
C22 Cl5A C22 36.3(8) . 2_676 ?
C22 Cl5A Cl4A 46.1(6) . 2_676 ?
C22 Cl5A Cl4A 44.2(6) 2_676 2_676 ?
C16 C17A H17D 109.5 . . ?
C16 C17A H17E 109.5 . . ?
H17D C17A H17E 109.5 . . ?
C16 C17A H17F 109.5 . . ?
H17D C17A H17F 109.5 . . ?
H17E C17A H17F 109.5 . . ?
C1 C5 C4 118.6(6) . . ?
C1 C5 H5 120.7 . . ?
C4 C5 H5 120.7 . . ?
N2 C6 C2 119.9(5) . . ?
N2 C6 H6 120.1 . . ?
C2 C6 H6 120.1 . . ?
C8 C7 C12 123.0(6) . . ?
C8 C7 N2 120.2(5) . . ?
C12 C7 N2 116.8(7) . . ?
C7 C8 C9 116.7(7) . . ?
C7 C8 C13 123.6(5) . . ?
C9 C8 C13 119.7(7) . . ?
C10 C9 C8 120.1(10) . . ?
C10 C9 H9 120.0 . . ?
C8 C9 H9 120.0 . . ?
C11 C10 C9 121.4(8) . . ?
C11 C10 H10 119.3 . . ?
C9 C10 H10 119.3 . . ?
C10 C11 C12 122.1(9) . . ?
C10 C11 H11 118.9 . . ?
C12 C11 H11 118.9 . . ?
C11 C12 C7 116.6(9) . . ?
C11 C12 C16 123.0(8) . . ?
C7 C12 C16 120.4(7) . . ?
C8 C13 C15 111.9(6) . . ?
C8 C13 C14 111.1(6) . . ?
C15 C13 C14 111.7(6) . . ?
C8 C13 H13 107.3 . . ?
C15 C13 H13 107.3 . . ?
C14 C13 H13 107.3 . . ?
C13 C14 H14A 109.5 . . ?
C13 C14 H14B 109.5 . . ?
H14A C14 H14B 109.5 . . ?
C13 C14 H14C 109.5 . . ?
H14A C14 H14C 109.5 . . ?
H14B C14 H14C 109.5 . . ?
C22 C22 Cl4 75.9(14) 2_676 . ?
C22 C22 Cl4A 68.3(14) 2_676 2_676 ?
C22 C22 Cl4A 65.9(14) 2_676 . ?
Cl4A C22 Cl4A 134.2(9) 2_676 . ?
C22 C22 Cl5A 88.9(17) 2_676 . ?
Cl4A C22 Cl5A 82.6(9) 2_676 . ?
Cl4A C22 Cl5A 96.4(9) . . ?
C22 C22 Cl5 85.2(16) 2_676 . ?
Cl4 C22 Cl5 78.5(9) . . ?
C22 C22 Cl5 58.6(14) 2_676 2_676 ?
Cl4 C22 Cl5 91.5(9) . 2_676 ?
Cl5 C22 Cl5 143.8(8) . 2_676 ?
C22 C22 Cl5A 54.8(14) 2_676 2_676 ?
Cl4A C22 Cl5A 83.5(8) 2_676 2_676 ?
Cl4A C22 Cl5A 70.5(7) . 2_676 ?
Cl5A C22 Cl5A 143.7(8) . 2_676 ?
C22 C22 H22A 115.9 2_676 . ?
Cl4 C22 H22A 115.9 . . ?
Cl5 C22 H22A 156.2 . . ?
Cl5 C22 H22A 58.3 2_676 . ?
C22 C22 H22B 115.9 2_676 . ?
Cl4 C22 H22B 115.9 . . ?
Cl5 C22 H22B 44.2 . . ?
Cl5 C22 H22B 150.7 2_676 . ?
H22A C22 H22B 112.9 . . ?
C13 C15 H15A 109.5 . . ?
C13 C15 H15B 109.5 . . ?
H15A C15 H15B 109.5 . . ?
C13 C15 H15C 109.5 . . ?
H15A C15 H15C 109.5 . . ?
H15B C15 H15C 109.5 . . ?
C17 C16 C18 110.1(9) . . ?
C17 C16 C12 125.0(11) . . ?
C18 C16 C12 110.8(7) . . ?
C18 C16 C17A 108.3(7) . . ?
C12 C16 C17A 97.9(10) . . ?
C17 C16 H16 102.6 . . ?
C18 C16 H16 102.6 . . ?
C12 C16 H16 102.6 . . ?
C16 C18 H18A 109.5 . . ?
C16 C18 H18B 109.5 . . ?
H18A C18 H18B 109.5 . . ?
C16 C18 H18C 109.5 . . ?
H18A C18 H18C 109.5 . . ?
H18B C18 H18C 109.5 . . ?
C21 C19 C20 115.2(8) . . ?
C21 C19 O3 108.6(6) . . ?
C20 C19 O3 107.4(6) . . ?
C21 C19 H19 108.5 . . ?
C20 C19 H19 108.5 . . ?
O3 C19 H19 108.5 . . ?
C19 C20 H20A 109.5 . . ?
C19 C20 H20B 109.5 . . ?
H20A C20 H20B 109.5 . . ?
C19 C20 H20C 109.5 . . ?
H20A C20 H20C 109.5 . . ?
H20B C20 H20C 109.5 . . ?
C19 C21 H21A 109.5 . . ?
C19 C21 H21B 109.5 . . ?
H21A C21 H21B 109.5 . . ?
C19 C21 H21C 109.5 . . ?
H21A C21 H21C 109.5 . . ?
H21B C21 H21C 109.5 . . ?

loop_
_geom_bond_atom_site_label_1
_geom_bond_atom_site_label_2
_geom_bond_distance
_geom_bond_site_symmetry_2
_geom_bond_publ_flag
Sn1 O1 2.224(4) . ?
Sn1 N1 2.409(5) . ?
Sn1 Cl1 2.4815(14) . ?
Sn1 N2 2.592(4) . ?
P1 O1 1.497(4) . ?
P1 O2 1.512(5) . ?
P1 O3 1.558(5) . ?
P1 C1 1.815(6) . ?
N1 C1 1.345(8) . ?
N1 C2 1.352(7) . ?
C1 C5 1.383(9) . ?
Cl2 Sn2A 2.367(11) . ?
Cl2 Sn2 2.578(8) . ?
O2 Sn2 2.059(9) . ?
O2 Sn2A 2.38(2) . ?
N2 C6 1.270(7) . ?
N2 C7 1.431(7) . ?
C2 C3 1.381(8) . ?
C2 C6 1.457(8) . ?
O3 C19 1.486(8) . ?
Cl3 Sn2A 2.443(9) . ?
Cl3 Sn2 2.456(5) . ?
C3 C4 1.380(9) . ?
C3 H3 0.9500 . ?
C4 C5 1.399(10) . ?
C4 H4 0.9500 . ?
Cl4 C22 1.533(18) . ?
Cl4 C22 1.769(18) 2_676 ?
Cl5 C22 1.92(2) . ?
Cl5 C22 2.25(2) 2_676 ?
C17 C16 1.493(16) . ?
C17 H17A 0.9800 . ?
C17 H17B 0.9800 . ?
C17 H17C 0.9800 . ?
Cl4A C22 1.698(19) 2_676 ?
Cl4A C22 1.729(19) . ?
Cl4A Cl5A 2.336(12) 2_676 ?
Cl5A C22 1.84(2) . ?
Cl5A C22 2.25(2) 2_676 ?
Cl5A Cl4A 2.336(12) 2_676 ?
C17A C16 1.676(18) . ?
C17A H17D 0.9800 . ?
C17A H17E 0.9800 . ?
C17A H17F 0.9800 . ?
C5 H5 0.9500 . ?
C6 H6 0.9500 . ?
C7 C8 1.399(10) . ?
C7 C12 1.400(9) . ?
C8 C9 1.404(9) . ?
C8 C13 1.511(10) . ?
C9 C10 1.394(15) . ?
C9 H9 0.9500 . ?
C10 C11 1.323(17) . ?
C10 H10 0.9500 . ?
C11 C12 1.399(13) . ?
C11 H11 0.9500 . ?
C12 C16 1.526(14) . ?
C13 C15 1.521(9) . ?
C13 C14 1.540(10) . ?
C13 H13 1.0000 . ?
C14 H14A 0.9800 . ?
C14 H14B 0.9800 . ?
C14 H14C 0.9800 . ?
C22 C22 1.33(3) 2_676 ?
C22 Cl4A 1.698(19) 2_676 ?
C22 Cl5 2.25(2) 2_676 ?
C22 Cl5A 2.25(2) 2_676 ?
C22 H22A 0.9900 . ?
C22 H22B 0.9900 . ?
C15 H15A 0.9800 . ?
C15 H15B 0.9800 . ?
C15 H15C 0.9800 . ?
C16 C18 1.519(12) . ?
C16 H16 1.0000 . ?
C18 H18A 0.9800 . ?
C18 H18B 0.9800 . ?
C18 H18C 0.9800 . ?
C19 C21 1.457(11) . ?
C19 C20 1.478(11) . ?
C19 H19 1.0000 . ?
C20 H20A 0.9800 . ?
C20 H20B 0.9800 . ?
C20 H20C 0.9800 . ?
C21 H21A 0.9800 . ?
C21 H21B 0.9800 . ?
C21 H21C 0.9800 . ?
